data_7024564
loop_
_publ_author_name
'Casas, J. S.'
'Castellano, E. E.'
'Couce, M. D.'
'Garc\'ia-Vega, M'
'S\'anchez, A'
'S\'anchez-Gonz\'alez, A'
'Sordo, J.'
'Varela, J. M.'
'V\'azquez L\'opez, E M'

_publ_section_title
;
 Chemical and in vitro study of the potential of
 3-(aryl)-2-sulfanylpropenoic acids and their Zn(II) complexes as
 protective agents against cadmium toxicity.
;
_journal_issue 16
_journal_name_full 'Dalton transactions (Cambridge, England : 2003)'
_journal_page_first 3931
_journal_page_last 3943
_journal_paper_doi 10.1039/b918361b
_journal_volume 39
_journal_year 2010
_chemical_formula_sum 'C26 H40 N2 O6 S2 Zn'
_chemical_formula_weight 606.09
_chemical_name_systematic
;
?
;
_space_group_IT_number 2
_symmetry_cell_setting triclinic
_symmetry_space_group_name_Hall '-P 1'
_symmetry_space_group_name_H-M 'P -1'
_atom_sites_solution_hydrogens geom
_atom_sites_solution_primary direct
_atom_sites_solution_secondary difmap
_audit_creation_method SHELXL-97
_cell_angle_alpha 69.626(2)
_cell_angle_beta 75.541(2)
_cell_angle_gamma 81.680(2)
_cell_formula_units_Z 2
_cell_length_a 9.0837(11)
_cell_length_b 12.8696(15)
_cell_length_c 14.8088(17)
_cell_measurement_temperature 293(2)
_cell_volume 1568.3(3)
_computing_cell_refinement 'Bruker SMART'
_computing_data_collection 'Bruker SMART'
_computing_data_reduction 'Bruker SHELXTL'
_computing_molecular_graphics 'Bruker SHELXTL'
_computing_publication_material 'Bruker SHELXTL'
_computing_structure_refinement 'SHELXL-97 (Sheldrick, 1997)'
_computing_structure_solution 'SHELXS-97 (Sheldrick, 1990)'
_diffrn_ambient_temperature 293(2)
_diffrn_measured_fraction_theta_full 0.760
_diffrn_measured_fraction_theta_max 0.760
_diffrn_measurement_device_type 'CCD area detector'
_diffrn_measurement_method 'phi and omega scans'
_diffrn_radiation_monochromator graphite
_diffrn_radiation_source 'fine-focus sealed tube'
_diffrn_radiation_type MoK\a
_diffrn_radiation_wavelength 0.71073
_diffrn_reflns_av_R_equivalents 0.0227
_diffrn_reflns_av_sigmaI/netI 0.0564
_diffrn_reflns_limit_h_max 11
_diffrn_reflns_limit_h_min -10
_diffrn_reflns_limit_k_max 15
_diffrn_reflns_limit_k_min -16
_diffrn_reflns_limit_l_max 13
_diffrn_reflns_limit_l_min -19
_diffrn_reflns_number 7703
_diffrn_reflns_theta_full 28.04
_diffrn_reflns_theta_max 28.04
_diffrn_reflns_theta_min 1.69
_exptl_absorpt_coefficient_mu 0.954
_exptl_absorpt_correction_T_max 1.000000
_exptl_absorpt_correction_T_min 0.578501
_exptl_absorpt_correction_type multi-scan
_exptl_crystal_colour brown
_exptl_crystal_density_diffrn 1.283
_exptl_crystal_density_method 'not measured'
_exptl_crystal_description prism
_exptl_crystal_F_000 640
_exptl_crystal_size_max 0.54
_exptl_crystal_size_mid 0.44
_exptl_crystal_size_min 0.31
_refine_diff_density_max 0.373
_refine_diff_density_min -0.334
_refine_diff_density_rms 0.042
_refine_ls_extinction_method none
_refine_ls_goodness_of_fit_ref 0.866
_refine_ls_hydrogen_treatment mixed
_refine_ls_matrix_type full
_refine_ls_number_parameters 334
_refine_ls_number_reflns 5756
_refine_ls_number_restraints 0
_refine_ls_restrained_S_all 0.866
_refine_ls_R_factor_all 0.0645
_refine_ls_R_factor_gt 0.0377
_refine_ls_shift/su_max 0.001
_refine_ls_shift/su_mean 0.000
_refine_ls_structure_factor_coef Fsqd
_refine_ls_weighting_details 'calc w=1/[\s^2^(Fo^2^)+(0.0386P)^2^+0.0000P] where P=(Fo^2^+2Fc^2^)/3'
_refine_ls_weighting_scheme calc
_refine_ls_wR_factor_gt 0.0777
_refine_ls_wR_factor_ref 0.0837
_reflns_number_gt 3704
_reflns_number_total 5756
_reflns_threshold_expression >2sigma(I)
_cod_data_source_file b918361b.txt
_cod_data_source_block 4
_cod_depositor_comments
;
The following automatic conversions were performed:

'_symmetry_cell_setting' value 'Triclinic' changed to 'triclinic'
according to /home/saulius/struct/CIF-dictionaries/cif_core.dic
dictionary named 'cif_core.dic' version 2.4.2 from 2011-04-26.

Automatic conversion script
Id: cif_fix_values 1891 2012-01-12 08:04:46Z andrius 
;
_cod_original_sg_symbol_H-M P-1
_cod_database_code 7024564

loop_
_symmetry_equiv_pos_as_xyz
'x, y, z'
'-x, -y, -z'

loop_
_atom_site_label
_atom_site_type_symbol
_atom_site_fract_x
_atom_site_fract_y
_atom_site_fract_z
_atom_site_U_iso_or_equiv
_atom_site_adp_type
_atom_site_occupancy
_atom_site_symmetry_multiplicity
_atom_site_calc_flag
_atom_site_refinement_flags
Zn Zn 0.88190(4) 0.51978(2) 0.18957(2) 0.05170(11) Uani 1 1 d .
S1 S 0.89204(9) 0.70308(5) 0.10048(5) 0.0576(2) Uani 1 1 d .
O11 O 0.7836(2) 0.49669(14) 0.09224(13) 0.0567(5) Uani 1 1 d .
O12 O 0.6749(2) 0.57762(15) -0.03447(14) 0.0643(5) Uani 1 1 d .
O13 O 0.8412(3) 0.94772(19) -0.20515(15) 0.1047(9) Uani 1 1 d .
C11 C 0.7539(3) 0.5824(2) 0.0215(2) 0.0485(7) Uani 1 1 d .
C12 C 0.8156(3) 0.6915(2) 0.00722(18) 0.0440(6) Uani 1 1 d .
C13 C 0.8100(3) 0.7733(2) -0.07863(19) 0.0527(7) Uani 1 1 d .
H13 H 0.7675 0.7556 -0.1220 0.063 Uiso 1 1 calc R
C14 C 0.8601(3) 0.8835(2) -0.1127(2) 0.0571(7) Uani 1 1 d .
C15 C 0.8987(5) 1.0483(3) -0.2230(3) 0.1091(15) Uani 1 1 d .
H15 H 0.9019 1.1078 -0.2812 0.131 Uiso 1 1 calc R
C16 C 0.9479(5) 1.0491(3) -0.1481(3) 0.0922(12) Uani 1 1 d .
H16 H 0.9896 1.1080 -0.1427 0.111 Uiso 1 1 calc R
C17 C 0.9252(4) 0.9423(2) -0.0761(2) 0.0670(9) Uani 1 1 d .
H17 H 0.9510 0.9178 -0.0147 0.080 Uiso 1 1 calc R
S2 S 1.03860(8) 0.38225(6) 0.26441(5) 0.0589(2) Uani 1 1 d .
O21 O 0.7245(2) 0.48351(14) 0.31891(12) 0.0518(5) Uani 1 1 d .
O22 O 0.6520(2) 0.35645(17) 0.46384(14) 0.0771(6) Uani 1 1 d .
O23 O 1.0574(3) 0.08417(18) 0.54375(16) 0.0925(7) Uani 1 1 d .
C21 C 0.7489(3) 0.3925(2) 0.38694(19) 0.0487(7) Uani 1 1 d .
C22 C 0.9021(3) 0.33057(19) 0.37291(17) 0.0422(6) Uani 1 1 d .
C23 C 0.9274(3) 0.2384(2) 0.44721(19) 0.0510(7) Uani 1 1 d .
H23 H 0.8466 0.2192 0.5014 0.061 Uiso 1 1 calc R
C24 C 1.0626(4) 0.1658(2) 0.4538(2) 0.0574(7) Uani 1 1 d .
C25 C 1.1926(6) 0.0247(3) 0.5363(4) 0.1104(16) Uani 1 1 d .
H25 H 1.2192 -0.0365 0.5870 0.133 Uiso 1 1 calc R
C26 C 1.2826(5) 0.0639(3) 0.4483(4) 0.0996(13) Uani 1 1 d .
H26 H 1.3807 0.0370 0.4263 0.120 Uiso 1 1 calc R
C27 C 1.1977(4) 0.1554(2) 0.3948(3) 0.0708(9) Uani 1 1 d .
H27 H 1.2303 0.2004 0.3299 0.085 Uiso 1 1 calc R
N3 N 0.3771(2) 0.34443(16) 0.59505(15) 0.0519(6) Uani 1 1 d .
H3A H 0.3541 0.4053 0.6138 0.062 Uiso 1 1 calc R
H3B H 0.4643 0.3557 0.5489 0.062 Uiso 1 1 calc R
C31 C 0.2538(4) 0.3369(2) 0.5467(2) 0.0655(8) Uani 1 1 d .
H31 H 0.2764 0.2697 0.5277 0.079 Uiso 1 1 calc R
C32 C 0.2571(4) 0.4357(3) 0.4547(2) 0.0864(11) Uani 1 1 d .
H32A H 0.3563 0.4376 0.4122 0.130 Uiso 1 1 calc R
H32B H 0.2350 0.5025 0.4720 0.130 Uiso 1 1 calc R
H32C H 0.1822 0.4301 0.4212 0.130 Uiso 1 1 calc R
C33 C 0.1001(4) 0.3278(3) 0.6182(3) 0.0948(11) Uani 1 1 d .
H33A H 0.1042 0.2639 0.6757 0.142 Uiso 1 1 calc R
H33B H 0.0233 0.3203 0.5869 0.142 Uiso 1 1 calc R
H33C H 0.0755 0.3934 0.6372 0.142 Uiso 1 1 calc R
C34 C 0.4083(4) 0.2485(2) 0.6828(2) 0.0673(8) Uani 1 1 d .
H34 H 0.3150 0.2366 0.7346 0.081 Uiso 1 1 calc R
C35 C 0.4542(5) 0.1437(2) 0.6556(3) 0.1049(13) Uani 1 1 d .
H35A H 0.3740 0.1272 0.6319 0.157 Uiso 1 1 calc R
H35B H 0.4722 0.0831 0.7126 0.157 Uiso 1 1 calc R
H35C H 0.5456 0.1542 0.6048 0.157 Uiso 1 1 calc R
C36 C 0.5292(4) 0.2784(3) 0.7205(3) 0.0938(11) Uani 1 1 d .
H36A H 0.4953 0.3444 0.7381 0.141 Uiso 1 1 calc R
H36B H 0.6209 0.2915 0.6701 0.141 Uiso 1 1 calc R
H36C H 0.5490 0.2185 0.7775 0.141 Uiso 1 1 calc R
N4 N 0.6050(3) 0.32745(16) 0.07662(15) 0.0556(6) Uani 1 1 d .
H4A H 0.5136 0.3537 0.0619 0.067 Uiso 1 1 calc R
H4B H 0.6574 0.3866 0.0652 0.067 Uiso 1 1 calc R
C41 C 0.6875(4) 0.2677(2) 0.0057(2) 0.0681(8) Uani 1 1 d .
H41 H 0.7923 0.2477 0.0149 0.082 Uiso 1 1 calc R
C42 C 0.6921(4) 0.3472(3) -0.0985(2) 0.0861(10) Uani 1 1 d .
H42A H 0.7427 0.4119 -0.1081 0.129 Uiso 1 1 calc R
H42B H 0.5900 0.3687 -0.1082 0.129 Uiso 1 1 calc R
H42C H 0.7465 0.3111 -0.1451 0.129 Uiso 1 1 calc R
C43 C 0.6116(4) 0.1616(3) 0.0244(3) 0.0980(12) Uani 1 1 d .
H43A H 0.6119 0.1132 0.0905 0.147 Uiso 1 1 calc R
H43B H 0.6668 0.1250 -0.0216 0.147 Uiso 1 1 calc R
H43C H 0.5085 0.1800 0.0161 0.147 Uiso 1 1 calc R
C44 C 0.5786(3) 0.2643(2) 0.1854(2) 0.0629(8) Uani 1 1 d .
H44 H 0.5145 0.2030 0.1997 0.075 Uiso 1 1 calc R
C45 C 0.4930(4) 0.3423(3) 0.2400(2) 0.0737(9) Uani 1 1 d .
H45A H 0.3993 0.3703 0.2186 0.111 Uiso 1 1 calc R
H45B H 0.5542 0.4031 0.2264 0.111 Uiso 1 1 calc R
H45C H 0.4713 0.3030 0.3096 0.111 Uiso 1 1 calc R
C46 C 0.7290(4) 0.2157(3) 0.2150(3) 0.0939(11) Uani 1 1 d .
H46A H 0.7775 0.1661 0.1791 0.141 Uiso 1 1 calc R
H46B H 0.7105 0.1757 0.2845 0.141 Uiso 1 1 calc R
H46C H 0.7941 0.2747 0.2001 0.141 Uiso 1 1 calc R

loop_
_atom_site_aniso_label
_atom_site_aniso_U_11
_atom_site_aniso_U_22
_atom_site_aniso_U_33
_atom_site_aniso_U_23
_atom_site_aniso_U_13
_atom_site_aniso_U_12
Zn 0.0559(2) 0.04917(18) 0.04813(19) -0.01004(15) -0.01419(15) -0.00664(15)
S1 0.0769(6) 0.0497(4) 0.0505(4) -0.0101(3) -0.0236(4) -0.0158(4)
O11 0.0686(14) 0.0491(10) 0.0551(11) -0.0105(9) -0.0206(10) -0.0157(9)
O12 0.0604(14) 0.0745(13) 0.0694(13) -0.0230(11) -0.0286(11) -0.0148(10)
O13 0.169(3) 0.0825(16) 0.0559(14) 0.0023(13) -0.0375(16) -0.0281(16)
C11 0.0405(17) 0.0571(16) 0.0493(16) -0.0203(14) -0.0047(13) -0.0089(13)
C12 0.0378(16) 0.0507(14) 0.0426(15) -0.0153(12) -0.0056(12) -0.0045(12)
C13 0.0562(19) 0.0595(17) 0.0453(15) -0.0163(14) -0.0144(14) -0.0085(14)
C14 0.071(2) 0.0523(16) 0.0418(16) -0.0075(13) -0.0126(14) -0.0042(14)
C15 0.175(5) 0.055(2) 0.072(3) 0.0106(19) -0.016(3) -0.027(2)
C16 0.136(4) 0.061(2) 0.076(2) -0.0200(19) -0.009(2) -0.026(2)
C17 0.104(3) 0.0478(16) 0.0477(17) -0.0096(14) -0.0169(17) -0.0150(16)
S2 0.0456(5) 0.0636(4) 0.0509(4) -0.0057(3) -0.0024(3) 0.0019(3)
O21 0.0508(12) 0.0507(10) 0.0520(11) -0.0183(9) -0.0086(9) 0.0019(8)
O22 0.0599(15) 0.0920(15) 0.0558(12) -0.0129(11) 0.0097(11) 0.0013(11)
O23 0.124(2) 0.0688(14) 0.0718(15) 0.0022(12) -0.0408(15) 0.0068(14)
C21 0.0475(18) 0.0575(16) 0.0468(16) -0.0256(14) -0.0058(14) -0.0070(13)
C22 0.0408(16) 0.0474(14) 0.0397(14) -0.0166(12) -0.0054(12) -0.0061(11)
C23 0.0551(19) 0.0512(15) 0.0436(15) -0.0125(13) -0.0070(13) -0.0071(13)
C24 0.073(2) 0.0453(15) 0.0566(18) -0.0123(14) -0.0252(17) -0.0039(15)
C25 0.149(5) 0.060(2) 0.135(4) -0.019(3) -0.089(4) 0.027(3)
C26 0.100(3) 0.073(3) 0.141(4) -0.046(3) -0.056(3) 0.027(2)
C27 0.068(2) 0.0568(18) 0.085(2) -0.0210(17) -0.023(2) 0.0097(16)
N3 0.0531(15) 0.0509(12) 0.0540(14) -0.0247(11) -0.0054(11) -0.0019(10)
C31 0.065(2) 0.070(2) 0.078(2) -0.0411(18) -0.0196(18) -0.0051(16)
C32 0.096(3) 0.097(2) 0.083(2) -0.036(2) -0.043(2) 0.004(2)
C33 0.061(2) 0.127(3) 0.110(3) -0.054(3) -0.010(2) -0.027(2)
C34 0.080(2) 0.0594(18) 0.0534(18) -0.0146(15) -0.0036(17) -0.0044(16)
C35 0.147(4) 0.054(2) 0.106(3) -0.022(2) -0.025(3) 0.004(2)
C36 0.114(3) 0.089(2) 0.083(3) -0.024(2) -0.046(2) 0.014(2)
N4 0.0567(16) 0.0501(13) 0.0598(15) -0.0124(12) -0.0155(12) -0.0111(11)
C41 0.058(2) 0.0706(19) 0.077(2) -0.0316(18) -0.0064(17) -0.0022(15)
C42 0.085(3) 0.107(3) 0.070(2) -0.037(2) -0.0100(19) -0.005(2)
C43 0.098(3) 0.082(2) 0.124(3) -0.059(2) 0.000(2) -0.016(2)
C44 0.070(2) 0.0591(17) 0.0558(18) -0.0040(15) -0.0187(16) -0.0208(16)
C45 0.074(2) 0.092(2) 0.0559(19) -0.0221(18) -0.0078(16) -0.0238(18)
C46 0.102(3) 0.083(2) 0.091(3) -0.005(2) -0.049(2) 0.006(2)

loop_
_atom_type_symbol
_atom_type_description
_atom_type_scat_dispersion_real
_atom_type_scat_dispersion_imag
_atom_type_scat_source
C C 0.0033 0.0016 'International Tables Vol C Tables 4.2.6.8 and 6.1.1.4'
H H 0.0000 0.0000 'International Tables Vol C Tables 4.2.6.8 and 6.1.1.4'
N N 0.0061 0.0033 'International Tables Vol C Tables 4.2.6.8 and 6.1.1.4'
O O 0.0106 0.0060 'International Tables Vol C Tables 4.2.6.8 and 6.1.1.4'
S S 0.1246 0.1234 'International Tables Vol C Tables 4.2.6.8 and 6.1.1.4'
Zn Zn 0.2839 1.4301 'International Tables Vol C Tables 4.2.6.8 and 6.1.1.4'

loop_
_geom_angle_atom_site_label_1
_geom_angle_atom_site_label_2
_geom_angle_atom_site_label_3
_geom_angle
O11 Zn O21 105.74(7)
O11 Zn S2 118.72(6)
O21 Zn S2 88.64(5)
O11 Zn S1 89.70(5)
O21 Zn S1 115.03(5)
S2 Zn S1 137.39(3)
C12 S1 Zn 94.33(8)
C11 O11 Zn 117.48(16)
C14 O13 C15 105.7(3)
O12 C11 O11 121.4(2)
O12 C11 C12 120.0(2)
O11 C11 C12 118.6(2)
C13 C12 C11 116.8(2)
C13 C12 S1 124.33(19)
C11 C12 S1 118.88(19)
C12 C13 C14 129.2(3)
C17 C14 O13 108.9(2)
C17 C14 C13 135.4(3)
O13 C14 C13 115.7(3)
C16 C15 O13 111.3(3)
C15 C16 C17 106.5(3)
C14 C17 C16 107.5(3)
C22 S2 Zn 95.15(9)
C21 O21 Zn 117.07(16)
C25 O23 C24 106.1(3)
O22 C21 O21 122.0(3)
O22 C21 C22 119.7(2)
O21 C21 C22 118.2(2)
C23 C22 C21 117.1(2)
C23 C22 S2 123.4(2)
C21 C22 S2 119.48(18)
C22 C23 C24 128.5(3)
C27 C24 O23 108.8(3)
C27 C24 C23 136.9(3)
O23 C24 C23 114.3(3)
C26 C25 O23 111.8(4)
C25 C26 C27 105.4(4)
C24 C27 C26 108.0(3)
C31 N3 C34 118.7(2)
N3 C31 C32 108.5(2)
N3 C31 C33 110.6(2)
C32 C31 C33 112.8(3)
C36 C34 N3 108.4(2)
C36 C34 C35 111.9(3)
N3 C34 C35 110.6(2)
C41 N4 C44 118.5(2)
N4 C41 C42 108.2(2)
N4 C41 C43 111.2(2)
C42 C41 C43 111.8(3)
N4 C44 C45 107.9(2)
N4 C44 C46 110.4(2)
C45 C44 C46 113.0(3)

loop_
_geom_bond_atom_site_label_1
_geom_bond_atom_site_label_2
_geom_bond_distance
Zn O11 1.9950(17)
Zn O21 2.0330(17)
Zn S2 2.2539(8)
Zn S1 2.2692(7)
S1 C12 1.750(3)
O11 C11 1.280(3)
O12 C11 1.245(3)
O13 C14 1.370(3)
O13 C15 1.380(4)
C11 C12 1.515(3)
C12 C13 1.346(3)
C13 C14 1.431(4)
C14 C17 1.339(4)
C15 C16 1.299(4)
C16 C17 1.421(4)
S2 C22 1.750(2)
O21 C21 1.285(3)
O22 C21 1.240(3)
O23 C25 1.351(5)
O23 C24 1.375(3)
C21 C22 1.504(3)
C22 C23 1.346(3)
C23 C24 1.433(4)
C24 C27 1.337(4)
C25 C26 1.324(5)
C26 C27 1.415(4)
N3 C31 1.501(3)
N3 C34 1.503(3)
C31 C32 1.503(4)
C31 C33 1.519(4)
C34 C36 1.498(4)
C34 C35 1.513(4)
N4 C41 1.503(3)
N4 C44 1.505(3)
C41 C42 1.520(4)
C41 C43 1.526(4)
C44 C45 1.514(4)
C44 C46 1.520(4)

loop_
_geom_hbond_atom_site_label_D
_geom_hbond_atom_site_label_H
_geom_hbond_atom_site_label_A
_geom_hbond_distance_DH
_geom_hbond_distance_HA
_geom_hbond_distance_DA
_geom_hbond_angle_DHA
_geom_hbond_site_symmetry_A
N3 H3B O22 0.90 1.85 2.741(3) 171.2 .
N4 H4B O11 0.90 2.14 2.999(3) 159.4 .
N4 H4B O12 0.90 2.39 3.140(3) 140.8 .
N3 H3A O21 0.90 1.97 2.857(2) 167.2 2_666
N4 H4A O12 0.90 1.88 2.777(3) 173.7 2_665
